data_7043463
loop_
_publ_author_name
'Bai, Jianliang'
'Xiao, Xia'
'Zhang, Yue'
'Chao, Jianbin'
'Chen, Xia'

_publ_section_title
;
 \b-Pyridylenolate zinc catalysts for the ring-opening homo- and
 copolymerization of \e-caprolactone and lactides
;
_journal_name_full 'Dalton Trans.'
_journal_paper_doi 10.1039/C7DT01877K
_journal_year 2017
_chemical_formula_sum 'C26 H38 N2 O2 Zn2'
_chemical_formula_weight 541.32
_space_group_crystal_system monoclinic
_space_group_IT_number 14
_space_group_name_Hall '-P 2yn'
_space_group_name_H-M_alt 'P 1 21/n 1'
_symmetry_space_group_name_Hall '-P 2yn'
_symmetry_space_group_name_H-M 'P 1 21/n 1'
_atom_sites_solution_hydrogens geom
_audit_creation_method SHELXL-2014/7
_audit_update_record
;
2017-06-23 deposited with the CCDC.
2017-06-27 downloaded from the CCDC.
;
_cell_angle_alpha 90
_cell_angle_beta 108.765(2)
_cell_angle_gamma 90
_cell_formula_units_Z 4
_cell_length_a 14.3802(7)
_cell_length_b 13.2221(7)
_cell_length_c 15.0260(8)
_cell_measurement_reflns_used 9864
_cell_measurement_temperature 200(2)
_cell_measurement_theta_max 28.2755
_cell_measurement_theta_min 2.992
_cell_volume 2705.1(2)
_computing_structure_refinement 'SHELXL-2014/7 (Sheldrick, 2014)'
_diffrn_ambient_temperature 200(2)
_diffrn_measured_fraction_theta_full 0.998
_diffrn_measured_fraction_theta_max 0.996
_diffrn_measurement_device_type 'CCD area detector'
_diffrn_measurement_method 'phi and omega scans'
_diffrn_radiation_type MoK\a
_diffrn_radiation_wavelength 0.71073
_diffrn_reflns_av_R_equivalents 0.0345
_diffrn_reflns_av_unetI/netI 0.0297
_diffrn_reflns_Laue_measured_fraction_full 0.998
_diffrn_reflns_Laue_measured_fraction_max 0.996
_diffrn_reflns_limit_h_max 19
_diffrn_reflns_limit_h_min -19
_diffrn_reflns_limit_k_max 17
_diffrn_reflns_limit_k_min -17
_diffrn_reflns_limit_l_max 20
_diffrn_reflns_limit_l_min -18
_diffrn_reflns_number 26054
_diffrn_reflns_point_group_measured_fraction_full 0.998
_diffrn_reflns_point_group_measured_fraction_max 0.996
_diffrn_reflns_theta_full 25.242
_diffrn_reflns_theta_max 28.312
_diffrn_reflns_theta_min 2.835
_exptl_absorpt_coefficient_mu 1.796
_exptl_crystal_colour colourless
_exptl_crystal_density_diffrn 1.329
_exptl_crystal_description block
_exptl_crystal_F_000 1136
_exptl_crystal_size_max 0.200
_exptl_crystal_size_mid 0.180
_exptl_crystal_size_min 0.150
_refine_diff_density_max 0.313
_refine_diff_density_min -0.505
_refine_diff_density_rms 0.059
_refine_ls_extinction_method none
_refine_ls_goodness_of_fit_ref 1.013
_refine_ls_hydrogen_treatment constr
_refine_ls_matrix_type full
_refine_ls_number_parameters 297
_refine_ls_number_reflns 6697
_refine_ls_number_restraints 0
_refine_ls_restrained_S_all 1.013
_refine_ls_R_factor_all 0.0397
_refine_ls_R_factor_gt 0.0304
_refine_ls_shift/su_max 0.001
_refine_ls_shift/su_mean 0.000
_refine_ls_structure_factor_coef Fsqd
_refine_ls_weighting_details 'w=1/[\s^2^(Fo^2^)+(0.0325P)^2^+1.6163P] where P=(Fo^2^+2Fc^2^)/3'
_refine_ls_weighting_scheme calc
_refine_ls_wR_factor_gt 0.0742
_refine_ls_wR_factor_ref 0.0801
_reflns_Friedel_coverage 0.000
_reflns_number_gt 5636
_reflns_number_total 6697
_reflns_threshold_expression 'I > 2\s(I)'
_cod_data_source_file c7dt01877k2.cif
_cod_data_source_block a
_cod_database_code 7043463
_shelx_shelxl_version_number 2014/7
_shelx_space_group_comment
;
The symmetry employed for this shelxl refinement is uniquely defined
by the following loop, which should always be used as a source of
symmetry information in preference to the above space-group names.
They are only intended as comments.
;
_shelx_estimated_absorpt_t_min 0.715
_shelx_estimated_absorpt_t_max 0.774

loop_
_space_group_symop_operation_xyz
'x, y, z'
'-x+1/2, y+1/2, -z+1/2'
'-x, -y, -z'
'x-1/2, -y-1/2, z-1/2'

loop_
_atom_site_label
_atom_site_type_symbol
_atom_site_fract_x
_atom_site_fract_y
_atom_site_fract_z
_atom_site_U_iso_or_equiv
_atom_site_adp_type
_atom_site_occupancy
_atom_site_site_symmetry_order
_atom_site_calc_flag
_atom_site_refinement_flags_posn
_atom_site_refinement_flags_adp
Zn2 Zn 0.61598(2) 0.73090(2) 0.21929(2) 0.03294(7) Uani 1 1 d . .
Zn1 Zn 0.44924(2) 0.70107(2) 0.30169(2) 0.03324(7) Uani 1 1 d . .
O2 O 0.52822(9) 0.81986(9) 0.26881(9) 0.0320(3) Uani 1 1 d . .
O1 O 0.52360(9) 0.61648(9) 0.23618(9) 0.0324(3) Uani 1 1 d . .
C17 C 0.6385(2) 0.75148(19) 0.09820(16) 0.0527(6) Uani 1 1 d . .
H12A H 0.7006 0.7173 0.1009 0.063 Uiso 1 1 calc R U
H12B H 0.5849 0.7177 0.0486 0.063 Uiso 1 1 calc R U
C18 C 0.6442(2) 0.8599(2) 0.0692(2) 0.0664(7) Uani 1 1 d . .
H18A H 0.5824 0.8944 0.0639 0.100 Uiso 1 1 calc R U
H18B H 0.6556 0.8617 0.0083 0.100 Uiso 1 1 calc R U
H18C H 0.6984 0.8941 0.1165 0.100 Uiso 1 1 calc R U
C4 C 0.30610(17) 0.7035(2) 0.2724(2) 0.0603(7) Uani 1 1 d . .
H25A H 0.2783 0.7481 0.2173 0.072 Uiso 1 1 calc R U
H25B H 0.2810 0.6344 0.2533 0.072 Uiso 1 1 calc R U
N2 N 0.71879(11) 0.72518(12) 0.35115(11) 0.0324(3) Uani 1 1 d . .
N1 N 0.54006(11) 0.65383(12) 0.43076(11) 0.0323(3) Uani 1 1 d . .
C16 C 0.57168(14) 0.89455(13) 0.32721(13) 0.0323(4) Uani 1 1 d . .
C14 C 0.72390(14) 0.79718(14) 0.41689(14) 0.0334(4) Uani 1 1 d . .
C10 C 0.53954(17) 0.44482(15) 0.19161(16) 0.0443(5) Uani 1 1 d . .
C9 C 0.54616(15) 0.70963(16) 0.50756(15) 0.0395(4) Uani 1 1 d . .
H14 H 0.5126 0.7726 0.4991 0.047 Uiso 1 1 calc R U
C2 C 0.57956(14) 0.49922(14) 0.36117(15) 0.0378(4) Uani 1 1 d . .
H19 H 0.5986 0.4308 0.3757 0.045 Uiso 1 1 calc R U
C15 C 0.65968(14) 0.88466(14) 0.39501(14) 0.0370(4) Uani 1 1 d . .
H6 H 0.6824 0.9425 0.4333 0.044 Uiso 1 1 calc R U
C3 C 0.54973(14) 0.52289(13) 0.26901(14) 0.0335(4) Uani 1 1 d . .
C1 C 0.58670(13) 0.56357(14) 0.44138(14) 0.0337(4) Uani 1 1 d . .
C8 C 0.59815(16) 0.68033(19) 0.59702(16) 0.0482(5) Uani 1 1 d . .
H15 H 0.6011 0.7220 0.6494 0.058 Uiso 1 1 calc R U
C23 C 0.51311(16) 0.99352(14) 0.31071(15) 0.0407(4) Uani 1 1 d . .
C19 C 0.79386(16) 0.78831(16) 0.50638(15) 0.0432(5) Uani 1 1 d . .
H4 H 0.7977 0.8388 0.5524 0.052 Uiso 1 1 calc R U
C22 C 0.78147(14) 0.64684(16) 0.37390(16) 0.0409(4) Uani 1 1 d . .
H1 H 0.7774 0.5968 0.3274 0.049 Uiso 1 1 calc R U
C20 C 0.85678(17) 0.70748(18) 0.52799(17) 0.0501(5) Uani 1 1 d . .
H3 H 0.9039 0.7015 0.5888 0.060 Uiso 1 1 calc R U
C21 C 0.85097(16) 0.63511(18) 0.46056(17) 0.0491(5) Uani 1 1 d . .
H2 H 0.8940 0.5785 0.4737 0.059 Uiso 1 1 calc R U
C7 C 0.64607(18) 0.5887(2) 0.60904(16) 0.0546(6) Uani 1 1 d . .
H16 H 0.6827 0.5659 0.6703 0.066 Uiso 1 1 calc R U
C6 C 0.64049(16) 0.53071(18) 0.53200(16) 0.0477(5) Uani 1 1 d . .
H17 H 0.6735 0.4675 0.5401 0.057 Uiso 1 1 calc R U
C13 C 0.6035(2) 0.4759(2) 0.1325(2) 0.0742(9) Uani 1 1 d . .
H22A H 0.6726 0.4768 0.1721 0.111 Uiso 1 1 calc R U
H22B H 0.5841 0.5435 0.1063 0.111 Uiso 1 1 calc R U
H22C H 0.5948 0.4273 0.0812 0.111 Uiso 1 1 calc R U
C11 C 0.5679(3) 0.33774(18) 0.2286(2) 0.0713(8) Uani 1 1 d . .
H23A H 0.5567 0.2911 0.1755 0.107 Uiso 1 1 calc R U
H23B H 0.5277 0.3172 0.2672 0.107 Uiso 1 1 calc R U
H23C H 0.6374 0.3363 0.2667 0.107 Uiso 1 1 calc R U
C25 C 0.5683(2) 1.08006(18) 0.3729(2) 0.0726(8) Uani 1 1 d . .
H9A H 0.5790 1.0635 0.4390 0.109 Uiso 1 1 calc R U
H9B H 0.5296 1.1423 0.3565 0.109 Uiso 1 1 calc R U
H9C H 0.6319 1.0899 0.3630 0.109 Uiso 1 1 calc R U
C24 C 0.4163(2) 0.9750(2) 0.3292(3) 0.0793(10) Uani 1 1 d . .
H11A H 0.4296 0.9540 0.3946 0.119 Uiso 1 1 calc R U
H11B H 0.3795 0.9218 0.2871 0.119 Uiso 1 1 calc R U
H11C H 0.3776 1.0375 0.3177 0.119 Uiso 1 1 calc R U
C12 C 0.4312(2) 0.4448(2) 0.1309(2) 0.0682(8) Uani 1 1 d . .
H24A H 0.4133 0.5117 0.1025 0.102 Uiso 1 1 calc R U
H24B H 0.3904 0.4288 0.1702 0.102 Uiso 1 1 calc R U
H24C H 0.4206 0.3939 0.0812 0.102 Uiso 1 1 calc R U
C26 C 0.4929(3) 1.02499(19) 0.20857(18) 0.0694(8) Uani 1 1 d . .
H10A H 0.4545 1.0877 0.1963 0.104 Uiso 1 1 calc R U
H10B H 0.4559 0.9715 0.1670 0.104 Uiso 1 1 calc R U
H10C H 0.5553 1.0360 0.1968 0.104 Uiso 1 1 calc R U
C5 C 0.2666(2) 0.7382(2) 0.3495(3) 0.0786(10) Uani 1 1 d . .
H26A H 0.3007 0.7022 0.4079 0.118 Uiso 1 1 calc R U
H26B H 0.1961 0.7237 0.3311 0.118 Uiso 1 1 calc R U
H26C H 0.2773 0.8111 0.3594 0.118 Uiso 1 1 calc R U

loop_
_atom_site_aniso_label
_atom_site_aniso_U_11
_atom_site_aniso_U_22
_atom_site_aniso_U_33
_atom_site_aniso_U_23
_atom_site_aniso_U_13
_atom_site_aniso_U_12
Zn2 0.03728(12) 0.03048(11) 0.03159(12) -0.00030(8) 0.01181(9) -0.00028(8)
Zn1 0.02805(11) 0.03024(11) 0.03994(13) 0.00016(9) 0.00884(9) 0.00373(8)
O2 0.0335(7) 0.0238(6) 0.0365(7) -0.0011(5) 0.0080(5) 0.0012(5)
O1 0.0372(7) 0.0224(6) 0.0384(7) -0.0018(5) 0.0133(5) 0.0006(5)
C17 0.0709(16) 0.0523(13) 0.0410(12) -0.0029(10) 0.0267(11) -0.0042(12)
C18 0.0765(18) 0.0656(17) 0.0616(16) 0.0157(13) 0.0285(14) -0.0065(14)
C4 0.0321(11) 0.0584(15) 0.0857(19) 0.0052(13) 0.0125(12) 0.0027(10)
N2 0.0272(7) 0.0319(8) 0.0383(8) 0.0012(6) 0.0108(6) -0.0012(6)
N1 0.0296(7) 0.0326(8) 0.0363(8) 0.0011(6) 0.0131(6) 0.0009(6)
C16 0.0410(10) 0.0231(8) 0.0351(9) 0.0006(7) 0.0154(8) 0.0007(7)
C14 0.0302(9) 0.0320(9) 0.0370(10) 0.0005(7) 0.0094(7) -0.0074(7)
C10 0.0588(13) 0.0268(9) 0.0551(13) -0.0099(9) 0.0290(11) -0.0008(9)
C9 0.0380(10) 0.0414(10) 0.0426(11) -0.0040(8) 0.0177(9) -0.0026(8)
C2 0.0403(10) 0.0236(8) 0.0522(12) 0.0036(8) 0.0186(9) 0.0037(7)
C15 0.0425(11) 0.0280(9) 0.0392(10) -0.0064(7) 0.0114(8) -0.0049(8)
C3 0.0339(9) 0.0239(8) 0.0463(11) -0.0023(7) 0.0179(8) 0.0006(7)
C1 0.0312(9) 0.0304(9) 0.0408(10) 0.0062(7) 0.0135(8) -0.0013(7)
C8 0.0419(12) 0.0646(14) 0.0395(11) -0.0058(10) 0.0151(9) -0.0060(10)
C23 0.0544(12) 0.0239(8) 0.0455(11) 0.0012(8) 0.0186(9) 0.0083(8)
C19 0.0401(11) 0.0450(11) 0.0390(11) -0.0032(9) 0.0050(9) -0.0080(9)
C22 0.0315(10) 0.0398(10) 0.0512(12) 0.0000(9) 0.0131(9) 0.0028(8)
C20 0.0391(11) 0.0575(14) 0.0433(12) 0.0068(10) -0.0010(9) -0.0029(10)
C21 0.0353(11) 0.0466(12) 0.0590(14) 0.0089(10) 0.0061(10) 0.0068(9)
C7 0.0483(13) 0.0739(17) 0.0377(11) 0.0121(11) 0.0084(10) 0.0004(12)
C6 0.0446(12) 0.0456(11) 0.0513(13) 0.0141(10) 0.0133(10) 0.0075(9)
C13 0.110(2) 0.0522(15) 0.091(2) -0.0201(14) 0.074(2) -0.0071(15)
C11 0.108(2) 0.0292(11) 0.087(2) -0.0095(12) 0.0457(18) 0.0090(13)
C25 0.099(2) 0.0328(12) 0.0780(19) -0.0139(12) 0.0177(17) 0.0116(13)
C24 0.0678(18) 0.0531(15) 0.134(3) 0.0145(17) 0.0559(19) 0.0250(14)
C12 0.0724(18) 0.0604(16) 0.0670(17) -0.0337(14) 0.0158(14) -0.0088(13)
C26 0.112(2) 0.0398(12) 0.0537(15) 0.0122(11) 0.0233(15) 0.0248(14)
C5 0.0576(17) 0.0648(17) 0.134(3) 0.0273(18) 0.0586(19) 0.0193(13)

loop_
_atom_type_symbol
_atom_type_description
_atom_type_scat_dispersion_real
_atom_type_scat_dispersion_imag
_atom_type_scat_source
C C 0.0033 0.0016 'International Tables Vol C Tables 4.2.6.8 and 6.1.1.4'
H H 0.0000 0.0000 'International Tables Vol C Tables 4.2.6.8 and 6.1.1.4'
N N 0.0061 0.0033 'International Tables Vol C Tables 4.2.6.8 and 6.1.1.4'
O O 0.0106 0.0060 'International Tables Vol C Tables 4.2.6.8 and 6.1.1.4'
Zn Zn 0.2839 1.4301 'International Tables Vol C Tables 4.2.6.8 and 6.1.1.4'

loop_
_geom_angle_atom_site_label_1
_geom_angle_atom_site_label_2
_geom_angle_atom_site_label_3
_geom_angle
C17 Zn2 O2 124.39(9)
C17 Zn2 N2 127.94(9)
O2 Zn2 N2 90.41(6)
C17 Zn2 O1 120.98(8)
O2 Zn2 O1 83.12(5)
N2 Zn2 O1 98.33(6)
C4 Zn1 O1 125.75(9)
C4 Zn1 N1 121.24(10)
O1 Zn1 N1 90.94(6)
C4 Zn1 O2 123.09(9)
O1 Zn1 O2 83.52(5)
N1 Zn1 O2 102.88(6)
C16 O2 Zn2 117.00(11)
C16 O2 Zn1 125.16(11)
Zn2 O2 Zn1 95.75(5)
C3 O1 Zn1 117.63(11)
C3 O1 Zn2 126.97(11)
Zn1 O1 Zn2 96.67(5)
C18 C17 Zn2 116.06(18)
C5 C4 Zn1 117.2(2)
C22 N2 C14 118.76(17)
C22 N2 Zn2 119.27(14)
C14 N2 Zn2 121.95(13)
C9 N1 C1 119.23(17)
C9 N1 Zn1 119.19(13)
C1 N1 Zn1 121.30(13)
O2 C16 C15 123.41(16)
O2 C16 C23 114.11(16)
C15 C16 C23 122.48(17)
N2 C14 C19 119.60(18)
N2 C14 C15 120.88(17)
C19 C14 C15 119.51(18)
C13 C10 C3 109.47(18)
C13 C10 C11 108.7(2)
C3 C10 C11 113.6(2)
C13 C10 C12 110.0(2)
C3 C10 C12 106.47(17)
C11 C10 C12 108.5(2)
N1 C9 C8 123.4(2)
C3 C2 C1 129.12(17)
C16 C15 C14 128.42(17)
O1 C3 C2 123.46(17)
O1 C3 C10 113.40(17)
C2 C3 C10 123.12(17)
N1 C1 C6 119.07(19)
N1 C1 C2 121.27(17)
C6 C1 C2 119.64(18)
C9 C8 C7 118.1(2)
C24 C23 C26 109.7(2)
C24 C23 C25 109.5(2)
C26 C23 C25 107.7(2)
C24 C23 C16 108.68(17)
C26 C23 C16 108.22(17)
C25 C23 C16 112.95(19)
C20 C19 C14 120.5(2)
N2 C22 C21 123.6(2)
C19 C20 C21 119.3(2)
C22 C21 C20 118.2(2)
C6 C7 C8 119.4(2)
C7 C6 C1 120.8(2)

loop_
_geom_bond_atom_site_label_1
_geom_bond_atom_site_label_2
_geom_bond_distance
Zn2 C17 1.967(2)
Zn2 O2 2.0333(13)
Zn2 N2 2.0573(16)
Zn2 O1 2.0820(12)
Zn1 C4 1.962(2)
Zn1 O1 2.0100(12)
Zn1 N1 2.0561(16)
Zn1 O2 2.0886(13)
O2 C16 1.335(2)
O1 C3 1.340(2)
C17 C18 1.509(4)
C4 C5 1.517(4)
N2 C22 1.343(2)
N2 C14 1.357(2)
N1 C9 1.349(3)
N1 C1 1.353(2)
C16 C15 1.352(3)
C16 C23 1.533(2)
C14 C19 1.401(3)
C14 C15 1.450(3)
C10 C13 1.526(3)
C10 C3 1.526(3)
C10 C11 1.527(3)
C10 C12 1.531(4)
C9 C8 1.367(3)
C2 C3 1.348(3)
C2 C1 1.452(3)
C1 C6 1.401(3)
C8 C7 1.377(4)
C23 C24 1.524(3)
C23 C26 1.525(3)
C23 C25 1.528(3)
C19 C20 1.370(3)
C22 C21 1.372(3)
C20 C21 1.377(3)
C7 C6 1.369(3)

loop_
_geom_torsion_atom_site_label_1
_geom_torsion_atom_site_label_2
_geom_torsion_atom_site_label_3
_geom_torsion_atom_site_label_4
_geom_torsion
Zn2 O2 C16 C15 -39.9(2)
Zn1 O2 C16 C15 79.9(2)
Zn2 O2 C16 C23 139.98(13)
Zn1 O2 C16 C23 -100.25(16)
C22 N2 C14 C19 0.0(3)
Zn2 N2 C14 C19 178.47(14)
C22 N2 C14 C15 178.29(17)
Zn2 N2 C14 C15 -3.2(2)
C1 N1 C9 C8 0.5(3)
Zn1 N1 C9 C8 174.53(16)
O2 C16 C15 C14 1.6(3)
C23 C16 C15 C14 -178.28(19)
N2 C14 C15 C16 23.2(3)
C19 C14 C15 C16 -158.5(2)
Zn1 O1 C3 C2 -37.6(2)
Zn2 O1 C3 C2 86.4(2)
Zn1 O1 C3 C10 140.73(13)
Zn2 O1 C3 C10 -95.34(18)
C1 C2 C3 O1 2.4(3)
C1 C2 C3 C10 -175.72(19)
C13 C10 C3 O1 59.0(3)
C11 C10 C3 O1 -179.2(2)
C12 C10 C3 O1 -59.8(2)
C13 C10 C3 C2 -122.7(2)
C11 C10 C3 C2 -0.9(3)
C12 C10 C3 C2 118.5(2)
C9 N1 C1 C6 -0.3(3)
Zn1 N1 C1 C6 -174.16(14)
C9 N1 C1 C2 177.87(17)
Zn1 N1 C1 C2 4.0(2)
C3 C2 C1 N1 16.7(3)
C3 C2 C1 C6 -165.2(2)
N1 C9 C8 C7 -0.5(3)
O2 C16 C23 C24 63.1(3)
C15 C16 C23 C24 -117.1(2)
O2 C16 C23 C26 -56.0(2)
C15 C16 C23 C26 123.8(2)
O2 C16 C23 C25 -175.17(19)
C15 C16 C23 C25 4.7(3)
N2 C14 C19 C20 -0.2(3)
C15 C14 C19 C20 -178.5(2)
C14 N2 C22 C21 0.1(3)
Zn2 N2 C22 C21 -178.45(16)
C14 C19 C20 C21 0.4(3)
N2 C22 C21 C20 0.1(3)
C19 C20 C21 C22 -0.3(3)
C9 C8 C7 C6 0.2(3)
C8 C7 C6 C1 0.0(3)
N1 C1 C6 C7 0.0(3)
C2 C1 C6 C7 -178.1(2)
